data_7107170
loop_
_publ_author_name
'Amol M. Vibhute'
'Rajesh G. Gonnade'
'R. S. Swathi'
'Kana M. Sureshan'

_publ_section_title
;
 Strength from weakness: opportunistic CH - O hydrogen bonds
 differentially dictate the conformational fate in solid and solution
 states
;
_journal_name_full Chem.Commun.
_journal_page_first 717
_journal_paper_doi 10.1039/c1cc15051k
_journal_volume 48
_journal_year 2012
_chemical_formula_sum 'C23 H26 O7'
_chemical_formula_weight 414.44
_chemical_name_systematic
;
?
;
_space_group_IT_number 61
_symmetry_cell_setting orthorhombic
_symmetry_space_group_name_Hall '-P 2ac 2ab'
_symmetry_space_group_name_H-M 'P b c a'
_atom_sites_solution_hydrogens geom
_atom_sites_solution_primary direct
_atom_sites_solution_secondary difmap
_audit_creation_method SHELXL-97
_cell_angle_alpha 90.00
_cell_angle_beta 90.00
_cell_angle_gamma 90.00
_cell_formula_units_Z 8
_cell_length_a 12.8719(17)
_cell_length_b 9.8278(13)
_cell_length_c 32.197(4)
_cell_measurement_reflns_used 3243
_cell_measurement_temperature 110(2)
_cell_measurement_theta_max 28.26
_cell_measurement_theta_min 2.68
_cell_volume 4073.0(9)
_computing_cell_refinement 'BRUKER SMART'
_computing_data_collection 'BRUKER SMART'
_computing_data_reduction 'BRUKER SAINT'
_computing_molecular_graphics ORTEP
_computing_structure_refinement 'SHELXL-97 (Sheldrick, 1997)'
_computing_structure_solution 'SHELXS-97 (Sheldrick, 1990)'
_diffrn_ambient_temperature 110(2)
_diffrn_measured_fraction_theta_full 0.880
_diffrn_measured_fraction_theta_max 0.880
_diffrn_measurement_device_type 'BRUKER SMART APEX CCD DIFFRACTOMETER'
_diffrn_measurement_method 'OMEGA-PHI SCAN'
_diffrn_radiation_monochromator graphite
_diffrn_radiation_source 'fine-focus sealed tube'
_diffrn_radiation_type MoK\a
_diffrn_radiation_wavelength 0.71073
_diffrn_reflns_av_R_equivalents 0.0920
_diffrn_reflns_av_sigmaI/netI 0.0663
_diffrn_reflns_limit_h_max 14
_diffrn_reflns_limit_h_min -8
_diffrn_reflns_limit_k_max 11
_diffrn_reflns_limit_k_min -11
_diffrn_reflns_limit_l_max 36
_diffrn_reflns_limit_l_min -36
_diffrn_reflns_number 17278
_diffrn_reflns_theta_full 24.00
_diffrn_reflns_theta_max 24.00
_diffrn_reflns_theta_min 2.03
_exptl_absorpt_coefficient_mu 0.100
_exptl_absorpt_correction_T_max 0.9950
_exptl_absorpt_correction_T_min 0.9764
_exptl_absorpt_correction_type multi-scan
_exptl_absorpt_process_details 'BRUKER SADABS'
_exptl_crystal_colour colourless'
_exptl_crystal_density_diffrn 1.352
_exptl_crystal_density_method 'not measured'
_exptl_crystal_description PLATES
_exptl_crystal_F_000 1760
_exptl_crystal_size_max 0.24
_exptl_crystal_size_mid 0.11
_exptl_crystal_size_min 0.05
_refine_diff_density_max 0.432
_refine_diff_density_min -0.420
_refine_diff_density_rms 0.094
_refine_ls_extinction_method none
_refine_ls_goodness_of_fit_ref 1.377
_refine_ls_hydrogen_treatment mixed
_refine_ls_matrix_type full
_refine_ls_number_parameters 271
_refine_ls_number_reflns 3191
_refine_ls_number_restraints 0
_refine_ls_restrained_S_all 1.377
_refine_ls_R_factor_all 0.1337
_refine_ls_R_factor_gt 0.1224
_refine_ls_shift/su_max 0.000
_refine_ls_shift/su_mean 0.000
_refine_ls_structure_factor_coef Fsqd
_refine_ls_weighting_details 'calc w=1/[\s^2^(Fo^2^)+(0.0331P)^2^+24.9319P] where ==(Fo^2^+2Fc^2^)/3'
_refine_ls_weighting_scheme calc
_refine_ls_wR_factor_gt 0.2242
_refine_ls_wR_factor_ref 0.2291
_reflns_number_gt 2887
_reflns_number_total 3191
_reflns_threshold_expression >2sigma(I)
_cod_data_source_file c1cc15051k.txt
_cod_data_source_block kmsb89ff
_cod_original_sg_symbol_H-M Pbca
_cod_database_code 7107170

loop_
_symmetry_equiv_pos_as_xyz
'x, y, z'
'-x+1/2, -y, z+1/2'
'-x, y+1/2, -z+1/2'
'x+1/2, -y+1/2, -z'
'-x, -y, -z'
'x-1/2, y, -z-1/2'
'x, -y-1/2, z-1/2'
'-x-1/2, y-1/2, z'

loop_
_atom_site_label
_atom_site_type_symbol
_atom_site_fract_x
_atom_site_fract_y
_atom_site_fract_z
_atom_site_U_iso_or_equiv
_atom_site_adp_type
_atom_site_occupancy
_atom_site_calc_flag
_atom_site_refinement_flags
O1 O 0.5305(3) 1.1155(4) 0.37384(12) 0.0126(9) Uani 1 d .
O2 O 0.6758(3) 1.2426(4) 0.38636(12) 0.0139(9) Uani 1 d .
O3 O 0.7603(3) 1.1239(4) 0.46959(11) 0.0129(9) Uani 1 d .
O4 O 0.6755(3) 0.9393(4) 0.49814(12) 0.0120(9) Uani 1 d .
O5 O 0.5478(3) 0.7394(4) 0.44692(13) 0.0175(10) Uani 1 d .
H5 H 0.6011 0.7010 0.4545 0.026 Uiso 1 calc R
O6 O 0.4977(3) 0.8359(4) 0.36751(12) 0.0129(9) Uani 1 d .
O7 O 0.5864(3) 0.6632(4) 0.33867(12) 0.0137(10) Uani 1 d .
C1 C 0.6977(4) 1.1047(5) 0.39759(17) 0.0089(13) Uani 1 d .
H1 H 0.7687 1.0789 0.3899 0.011 Uiso 1 calc R
C2 C 0.6170(4) 1.0246(6) 0.37233(18) 0.0098(13) Uani 1 d .
H2 H 0.6410 1.0165 0.3436 0.012 Uiso 1 calc R
C3 C 0.5897(5) 0.8850(6) 0.38868(18) 0.0133(13) Uani 1 d .
H3 H 0.6471 0.8236 0.3817 0.016 Uiso 1 calc R
C4 C 0.5710(4) 0.8745(6) 0.43538(18) 0.0107(13) Uani 1 d .
H4 H 0.5122 0.9330 0.4429 0.013 Uiso 1 calc R
C5 C 0.6690(4) 0.9326(6) 0.45414(16) 0.0071(12) Uani 1 d .
H5A H 0.7293 0.8833 0.4433 0.009 Uiso 1 calc R
C6 C 0.6780(4) 1.0808(6) 0.44289(16) 0.0081(12) Uani 1 d .
H6 H 0.6139 1.1276 0.4509 0.010 Uiso 1 calc R
C7 C 0.5718(4) 1.2486(6) 0.36882(19) 0.0139(13) Uani 1 d .
C8 C 0.5079(5) 1.3457(6) 0.3942(2) 0.0206(15) Uani 1 d .
H8A H 0.4395 1.3525 0.3826 0.031 Uiso 1 calc R
H8B H 0.5403 1.4337 0.3941 0.031 Uiso 1 calc R
H8C H 0.5032 1.3129 0.4223 0.031 Uiso 1 calc R
C9 C 0.5803(5) 1.2882(6) 0.3238(2) 0.0231(16) Uani 1 d .
H9A H 0.6256 1.2258 0.3098 0.035 Uiso 1 calc R
H9B H 0.6080 1.3786 0.3218 0.035 Uiso 1 calc R
H9C H 0.5127 1.2854 0.3113 0.035 Uiso 1 calc R
C10 C 0.7542(5) 1.0383(6) 0.50668(17) 0.0103(13) Uiso 1 d .
C11 C 0.7199(5) 1.1231(6) 0.54265(18) 0.0163(14) Uani 1 d .
H11A H 0.6538 1.1636 0.5365 0.024 Uiso 1 calc R
H11B H 0.7702 1.1933 0.5477 0.024 Uiso 1 calc R
H11C H 0.7137 1.0667 0.5669 0.024 Uiso 1 calc R
C12 C 0.8593(5) 0.9746(7) 0.51244(18) 0.0172(14) Uani 1 d .
H12A H 0.8600 0.9230 0.5378 0.026 Uiso 1 calc R
H12B H 0.9112 1.0446 0.5138 0.026 Uiso 1 calc R
H12C H 0.8739 0.9154 0.4895 0.026 Uiso 1 calc R
C13 C 0.5054(4) 0.7165(6) 0.34697(16) 0.0082(12) Uani 1 d .
C14 C 0.4007(4) 0.6600(6) 0.33721(17) 0.0103(13) Uani 1 d .
C15 C 0.3224(5) 0.6846(6) 0.36509(18) 0.0123(13) Uani 1 d .
H15 H 0.3348 0.7430 0.3873 0.015 Uiso 1 calc R
C16 C 0.2246(4) 0.6243(6) 0.36112(18) 0.0139(13) Uani 1 d .
H16 H 0.1721 0.6447 0.3799 0.017 Uiso 1 calc R
C17 C 0.2068(5) 0.5356(6) 0.32955(19) 0.0181(14) Uani 1 d .
H17 H 0.1426 0.4926 0.3277 0.022 Uiso 1 calc R
C18 C 0.2843(4) 0.5073(6) 0.29936(18) 0.0123(13) Uani 1 d .
C19 C 0.2665(5) 0.4159(6) 0.26656(19) 0.0194(15) Uani 1 d .
H19 H 0.2029 0.3712 0.2650 0.023 Uiso 1 calc R
C20 C 0.3396(5) 0.3910(7) 0.23699(18) 0.0187(15) Uani 1 d .
H20 H 0.3261 0.3304 0.2155 0.022 Uiso 1 calc R
C21 C 0.4357(5) 0.4583(6) 0.23948(18) 0.0177(14) Uani 1 d .
H21 H 0.4858 0.4426 0.2192 0.021 Uiso 1 calc R
C22 C 0.4566(5) 0.5464(6) 0.27121(17) 0.0120(13) Uani 1 d .
H22 H 0.5206 0.5902 0.2720 0.014 Uiso 1 calc R
C23 C 0.3831(5) 0.5725(6) 0.30285(17) 0.0118(13) Uani 1 d .

loop_
_atom_site_aniso_label
_atom_site_aniso_U_11
_atom_site_aniso_U_22
_atom_site_aniso_U_33
_atom_site_aniso_U_23
_atom_site_aniso_U_13
_atom_site_aniso_U_12
O1 0.007(2) 0.007(2) 0.024(2) 0.0003(18) -0.0056(18) 0.0012(17)
O2 0.015(2) 0.007(2) 0.021(2) 0.0052(17) -0.0053(18) -0.0045(18)
O3 0.017(2) 0.009(2) 0.012(2) 0.0029(17) -0.0018(18) -0.0066(18)
O4 0.013(2) 0.010(2) 0.013(2) -0.0005(17) -0.0005(17) -0.0038(18)
O5 0.018(2) 0.009(2) 0.025(2) 0.0064(19) -0.007(2) -0.0052(19)
O6 0.008(2) 0.010(2) 0.020(2) -0.0037(18) -0.0042(18) 0.0010(17)
O7 0.012(2) 0.014(2) 0.016(2) -0.0078(18) 0.0004(18) 0.0013(19)
C1 0.009(3) 0.004(3) 0.014(3) -0.001(2) 0.004(2) -0.005(2)
C2 0.003(3) 0.016(3) 0.010(3) 0.002(3) -0.002(2) -0.001(2)
C3 0.013(3) 0.011(3) 0.016(3) 0.000(3) -0.006(3) 0.004(3)
C4 0.007(3) 0.005(3) 0.020(3) 0.002(3) 0.004(2) 0.004(2)
C5 0.008(3) 0.006(3) 0.007(3) 0.004(2) 0.000(2) -0.001(2)
C6 0.006(3) 0.007(3) 0.011(3) 0.003(2) -0.002(2) 0.003(2)
C7 0.012(3) 0.008(3) 0.022(3) 0.000(3) -0.007(3) -0.002(3)
C8 0.019(4) 0.004(3) 0.039(4) 0.007(3) -0.007(3) 0.001(3)
C9 0.030(4) 0.013(3) 0.026(4) 0.002(3) -0.013(3) -0.002(3)
C11 0.013(3) 0.016(3) 0.019(3) -0.002(3) 0.001(3) -0.003(3)
C12 0.015(3) 0.023(4) 0.013(3) -0.002(3) -0.002(3) -0.007(3)
C13 0.010(3) 0.010(3) 0.005(3) 0.000(2) 0.003(2) 0.001(3)
C14 0.014(3) 0.005(3) 0.012(3) 0.002(2) 0.001(3) 0.001(2)
C15 0.019(3) 0.008(3) 0.010(3) -0.002(2) -0.004(3) 0.002(3)
C16 0.006(3) 0.018(3) 0.017(3) -0.005(3) 0.004(2) 0.001(3)
C17 0.014(3) 0.015(3) 0.025(4) 0.000(3) 0.000(3) -0.002(3)
C18 0.013(3) 0.009(3) 0.015(3) 0.005(3) -0.002(3) -0.001(3)
C19 0.015(3) 0.018(4) 0.026(3) 0.000(3) -0.004(3) -0.009(3)
C20 0.028(4) 0.020(4) 0.008(3) -0.006(3) -0.002(3) -0.002(3)
C21 0.017(3) 0.022(4) 0.015(3) -0.002(3) -0.003(3) 0.005(3)
C22 0.015(3) 0.010(3) 0.011(3) 0.009(3) -0.001(3) -0.001(3)
C23 0.020(3) 0.005(3) 0.011(3) 0.007(2) -0.002(3) 0.002(3)

loop_
_atom_type_symbol
_atom_type_description
_atom_type_scat_dispersion_real
_atom_type_scat_dispersion_imag
_atom_type_scat_source
C C 0.0033 0.0016 'International Tables Vol C Tables 4.2.6.8 and 6.1.1.4'
H H 0.0000 0.0000 'International Tables Vol C Tables 4.2.6.8 and 6.1.1.4'
O O 0.0106 0.0060 'International Tables Vol C Tables 4.2.6.8 and 6.1.1.4'

loop_
_geom_angle_atom_site_label_1
_geom_angle_atom_site_label_2
_geom_angle_atom_site_label_3
_geom_angle
C7 O1 C2 106.3(4)
C1 O2 C7 108.5(4)
C6 O3 C10 106.4(4)
C5 O4 C10 105.3(4)
C4 O5 H5 109.5
C13 O6 C3 117.4(4)
O2 C1 C6 111.2(4)
O2 C1 C2 102.6(4)
C6 C1 C2 108.7(4)
O2 C1 H1 111.4
C6 C1 H1 111.4
C2 C1 H1 111.4
O1 C2 C3 112.1(4)
O1 C2 C1 100.9(4)
C3 C2 C1 116.0(5)
O1 C2 H2 109.2
C3 C2 H2 109.2
C1 C2 H2 109.2
O6 C3 C2 109.2(4)
O6 C3 C4 108.2(5)
C2 C3 C4 116.2(5)
O6 C3 H3 107.7
C2 C3 H3 107.7
C4 C3 H3 107.7
O5 C4 C5 115.3(5)
O5 C4 C3 110.9(5)
C5 C4 C3 103.7(4)
O5 C4 H4 108.9
C5 C4 H4 108.9
C3 C4 H4 108.9
O4 C5 C6 101.0(4)
O4 C5 C4 117.8(5)
C6 C5 C4 109.5(5)
O4 C5 H5A 109.4
C6 C5 H5A 109.4
C4 C5 H5A 109.4
O3 C6 C1 114.4(4)
O3 C6 C5 101.5(4)
C1 C6 C5 113.5(5)
O3 C6 H6 109.0
C1 C6 H6 109.0
C5 C6 H6 109.0
O1 C7 O2 105.2(4)
O1 C7 C8 108.6(5)
O2 C7 C8 108.5(5)
O1 C7 C9 112.0(5)
O2 C7 C9 108.5(5)
C8 C7 C9 113.6(5)
C7 C8 H8A 109.5
C7 C8 H8B 109.5
H8A C8 H8B 109.5
C7 C8 H8C 109.5
H8A C8 H8C 109.5
H8B C8 H8C 109.5
C7 C9 H9A 109.5
C7 C9 H9B 109.5
H9A C9 H9B 109.5
C7 C9 H9C 109.5
H9A C9 H9C 109.5
H9B C9 H9C 109.5
O4 C10 O3 105.8(4)
O4 C10 C11 108.6(5)
O3 C10 C11 109.1(5)
O4 C10 C12 112.2(5)
O3 C10 C12 107.0(5)
C11 C10 C12 113.8(5)
C10 C11 H11A 109.5
C10 C11 H11B 109.5
H11A C11 H11B 109.5
C10 C11 H11C 109.5
H11A C11 H11C 109.5
H11B C11 H11C 109.5
C10 C12 H12A 109.5
C10 C12 H12B 109.5
H12A C12 H12B 109.5
C10 C12 H12C 109.5
H12A C12 H12C 109.5
H12B C12 H12C 109.5
O7 C13 O6 123.6(5)
O7 C13 C14 125.3(5)
O6 C13 C14 111.1(5)
C15 C14 C23 119.9(5)
C15 C14 C13 117.4(5)
C23 C14 C13 122.3(5)
C14 C15 C16 121.9(5)
C14 C15 H15 119.1
C16 C15 H15 119.1
C17 C16 C15 119.5(5)
C17 C16 H16 120.2
C15 C16 H16 120.2
C16 C17 C18 121.3(6)
C16 C17 H17 119.4
C18 C17 H17 119.4
C19 C18 C17 121.7(5)
C19 C18 C23 119.4(5)
C17 C18 C23 118.9(5)
C20 C19 C18 121.9(6)
C20 C19 H19 119.1
C18 C19 H19 119.1
C19 C20 C21 119.0(6)
C19 C20 H20 120.5
C21 C20 H20 120.5
C22 C21 C20 121.0(6)
C22 C21 H21 119.5
C20 C21 H21 119.5
C21 C22 C23 121.4(6)
C21 C22 H22 119.3
C23 C22 H22 119.3
C22 C23 C14 124.3(5)
C22 C23 C18 117.3(5)
C14 C23 C18 118.4(5)

loop_
_geom_bond_atom_site_label_1
_geom_bond_atom_site_label_2
_geom_bond_distance
O1 C7 1.420(7)
O1 C2 1.428(7)
O2 C1 1.431(7)
O2 C7 1.455(7)
O3 C6 1.428(7)
O3 C10 1.462(7)
O4 C5 1.421(6)
O4 C10 1.431(7)
O5 C4 1.411(7)
O5 H5 0.8200
O6 C13 1.351(7)
O6 C3 1.449(7)
O7 C13 1.197(7)
C1 C6 1.499(7)
C1 C2 1.537(8)
C1 H1 0.9800
C2 C3 1.511(8)
C2 H2 0.9800
C3 C4 1.526(8)
C3 H3 0.9800
C4 C5 1.511(8)
C4 H4 0.9800
C5 C6 1.505(8)
C5 H5A 0.9800
C6 H6 0.9800
C7 C8 1.502(8)
C7 C9 1.503(9)
C8 H8A 0.9600
C8 H8B 0.9600
C8 H8C 0.9600
C9 H9A 0.9600
C9 H9B 0.9600
C9 H9C 0.9600
C10 C11 1.494(8)
C10 C12 1.502(8)
C11 H11A 0.9600
C11 H11B 0.9600
C11 H11C 0.9600
C12 H12A 0.9600
C12 H12B 0.9600
C12 H12C 0.9600
C13 C14 1.490(8)
C14 C15 1.371(8)
C14 C23 1.420(8)
C15 C16 1.397(8)
C15 H15 0.9300
C16 C17 1.358(8)
C16 H16 0.9300
C17 C18 1.420(8)
C17 H17 0.9300
C18 C19 1.405(8)
C18 C23 1.428(8)
C19 C20 1.361(8)
C19 H19 0.9300
C20 C21 1.405(9)
C20 H20 0.9300
C21 C22 1.366(8)
C21 H21 0.9300
C22 C23 1.414(8)
C22 H22 0.9300
